data_7713570
loop_
_publ_author_name
'Han, Ding-Chong'
'Tan, Yu-Hui'
'Tang, Yun Zhi'
'Wen, Jia Hui'
'Shi, Huijuan'
'Fan, Xiao-Wei'
'Li, QiaoLING'
'Wang, Meng Na'

_publ_section_title
;
 Halogen Regulating Induced Reversible High-T-Dielectric-Thermal
 Transitions in Novel Layered Organic-Inorganic Hybrid Semiconducting
 Crystals
;
_journal_name_full 'Dalton Transactions'
_journal_paper_doi 10.1039/D3DT01499A
_journal_year 2023
_chemical_formula_moiety '2(C8 H11 Cl N), 0.5(Br8 Cd2)'
_chemical_formula_sum 'C16 H22 Br4 Cd Cl2 N2'
_chemical_formula_weight 745.30
_space_group_crystal_system orthorhombic
_space_group_IT_number 60
_space_group_name_Hall '-P 2n 2ab'
_space_group_name_H-M_alt 'P b c n'
_atom_sites_solution_hydrogens geom
_atom_sites_solution_primary iterative
_atom_sites_solution_secondary difmap
_audit_creation_date 2023-01-11
_audit_creation_method
;
Olex2 1.2
(compiled 2018.05.29 svn.r3508 for OlexSys, GUI svn.r5506)
;
_audit_update_record
;
2023-05-15 deposited with the CCDC.	2023-07-24 downloaded from the CCDC.
;
_cell_angle_alpha 90.00
_cell_angle_beta 90.00
_cell_angle_gamma 90.00
_cell_formula_units_Z 4
_cell_length_a 7.917(3)
_cell_length_b 7.942(4)
_cell_length_c 37.185(13)
_cell_measurement_reflns_used 9888
_cell_measurement_temperature 293.15
_cell_measurement_theta_max 27.503
_cell_measurement_theta_min 3.287
_cell_volume 2338.1(17)
_computing_cell_refinement 'SAINT V8.38A (?, 2016)'
_computing_data_reduction 'SAINT V8.38A (?, 2016)'
_computing_molecular_graphics 'Olex2 (Dolomanov et al., 2009)'
_computing_publication_material 'Olex2 (Dolomanov et al., 2009)'
_computing_structure_refinement 'olex2.refine (Bourhis et al., 2015)'
_computing_structure_solution 'olex2.solve (Bourhis et al., 2015)'
_diffrn_ambient_temperature 293.15
_diffrn_measured_fraction_theta_full 0.994
_diffrn_measured_fraction_theta_max 0.994
_diffrn_measurement_device_type 'CCD area detector'
_diffrn_radiation_monochromator graphite
_diffrn_radiation_type MoK\a
_diffrn_radiation_wavelength 0.71076
_diffrn_reflns_av_R_equivalents 0.0836
_diffrn_reflns_av_unetI/netI 0.0461
_diffrn_reflns_limit_h_max 10
_diffrn_reflns_limit_h_min -10
_diffrn_reflns_limit_k_max 10
_diffrn_reflns_limit_k_min -10
_diffrn_reflns_limit_l_max 48
_diffrn_reflns_limit_l_min -48
_diffrn_reflns_number 28394
_diffrn_reflns_theta_full 27.51
_diffrn_reflns_theta_max 27.51
_diffrn_reflns_theta_min 2.80
_diffrn_source 'fine-focus sealed tube'
_exptl_absorpt_coefficient_mu 8.002
_exptl_absorpt_correction_T_max 0.7456
_exptl_absorpt_correction_T_min 0.5224
_exptl_absorpt_correction_type multi-scan
_exptl_absorpt_process_details
;
SADABS-2016/2 (Bruker,2016/2) was used for absorption correction.
wR2(int) was 0.1110 before and 0.0623 after correction.
The Ratio of minimum to maximum transmission is 0.7006.
The \l/2 correction factor is Not present.
;
_exptl_crystal_colour 'metallic light colourless'
_exptl_crystal_colour_lustre metallic
_exptl_crystal_colour_modifier light
_exptl_crystal_colour_primary colourless
_exptl_crystal_density_diffrn 2.117
_exptl_crystal_density_method 'not measured'
_exptl_crystal_description plate
_exptl_crystal_F_000 1416
_exptl_crystal_size_max 0.3
_exptl_crystal_size_mid 0.2
_exptl_crystal_size_min 0.1
_refine_diff_density_max 1.093
_refine_diff_density_min -2.301
_refine_diff_density_rms 0.289
_refine_ls_extinction_method none
_refine_ls_goodness_of_fit_ref 1.257
_refine_ls_hydrogen_treatment constr
_refine_ls_matrix_type full
_refine_ls_number_parameters 115
_refine_ls_number_reflns 2691
_refine_ls_number_restraints 0
_refine_ls_restrained_S_all 1.257
_refine_ls_R_factor_all 0.0946
_refine_ls_R_factor_gt 0.0790
_refine_ls_shift/su_max 0.000
_refine_ls_shift/su_mean 0.000
_refine_ls_structure_factor_coef Fsqd
_refine_ls_weighting_details 'calc w=1/[\s^2^(Fo^2^)+(0.0667P)^2^+36.4846P] where P=(Fo^2^+2Fc^2^)/3'
_refine_ls_weighting_scheme calc
_refine_ls_wR_factor_gt 0.1972
_refine_ls_wR_factor_ref 0.2050
_reflns_number_gt 2202
_reflns_number_total 2691
_reflns_threshold_expression >2sigma(I)
_cod_data_source_file d3dt01499a2.cif
_cod_data_source_block t20201009_hdc104_2_0m
_cod_database_code 7713570
_olex2_refinement_description
;
1. Fixed Uiso
 At 1.2 times of:
  All C(H) groups, All C(H,H) groups, All N(H,H,H) groups
2.a Secondary CH2 refined with riding coordinates:
 C8(H8a,H8b), C7(H7a,H7b)
2.b Aromatic/amide H refined with riding coordinates:
 C5(H5), C3(H3), C2(H2), C4(H4)
2.c Idealised Me refined as rotating group:
 N1(H1a,H1b,H1c)
;
_olex2_submission_special_instructions 'No special instructions were received'

loop_
_space_group_symop_id
_space_group_symop_operation_xyz
1 'x, y, z'
2 '-x+1/2, -y+1/2, z+1/2'
3 'x+1/2, -y+1/2, -z'
4 '-x, y, -z+1/2'
5 '-x, -y, -z'
6 'x-1/2, y-1/2, -z-1/2'
7 '-x-1/2, y-1/2, z'
8 'x, -y, z-1/2'

loop_
_atom_site_label
_atom_site_type_symbol
_atom_site_fract_x
_atom_site_fract_y
_atom_site_fract_z
_atom_site_U_iso_or_equiv
_atom_site_adp_type
_atom_site_occupancy
_atom_site_calc_flag
_atom_site_disorder_assembly
_atom_site_disorder_group
_atom_site_site_symmetry_order
_atom_site_refinement_flags_posn
_atom_site_refinement_flags_adp
_atom_site_refinement_flags_occupancy
Cl1 Cl 0.3044(7) 0.2300(9) 0.07602(17) 0.115(2) Uani 1 d . . 1 . . .
N1 N 0.4725(13) 0.2438(14) 0.1913(3) 0.049(3) Uani 1 d . . 1 . . .
H1A H 0.3812 0.1809 0.1876 0.059 Uiso 1 calc . . 1 GR . .
H1B H 0.4461 0.3295 0.2057 0.059 Uiso 1 calc . . 1 GR . .
H1C H 0.5524 0.1815 0.2017 0.059 Uiso 1 calc . . 1 GR . .
C8 C 0.5358(16) 0.3098(16) 0.1564(3) 0.042(3) Uani 1 d . . 1 . . .
H8A H 0.6339 0.3801 0.1607 0.050 Uiso 1 calc . . 1 R . .
H8B H 0.4491 0.3791 0.1454 0.050 Uiso 1 calc . . 1 R . .
C6 C 0.6335(19) 0.2387(15) 0.0949(3) 0.048(3) Uani 1 d . . 1 . . .
C1 C 0.5157(18) 0.276(2) 0.0685(4) 0.059(4) Uani 1 d . . 1 . . .
C7 C 0.5834(19) 0.1680(16) 0.1307(3) 0.052(3) Uani 1 d . . 1 . . .
H7A H 0.6766 0.1039 0.1406 0.062 Uiso 1 calc . . 1 R . .
H7B H 0.4881 0.0926 0.1277 0.062 Uiso 1 calc . . 1 R . .
C5 C 0.8000(18) 0.2738(17) 0.0863(4) 0.055(3) Uani 1 d . . 1 . . .
H5 H 0.8835 0.2514 0.1032 0.066 Uiso 1 calc . . 1 R . .
C3 C 0.729(2) 0.368(2) 0.0283(4) 0.065(4) Uani 1 d . . 1 . . .
H3 H 0.7625 0.4068 0.0058 0.078 Uiso 1 calc . . 1 R . .
C2 C 0.562(2) 0.339(2) 0.0348(4) 0.067(4) Uani 1 d . . 1 . . .
H2 H 0.4811 0.3614 0.0172 0.080 Uiso 1 calc . . 1 R . .
C4 C 0.847(2) 0.340(2) 0.0538(4) 0.066(4) Uani 1 d . . 1 . . .
H4 H 0.9593 0.3658 0.0493 0.079 Uiso 1 calc . . 1 R . .
Cd1 Cd 0.0000 0.25788(11) 0.2500 0.0234(3) Uani 1 d . . 2 S T P
Br1 Br 0.24343(11) 0.00424(12) 0.25961(3) 0.0338(3) Uani 1 d . . 1 . . .
Br2 Br 0.05427(14) 0.26487(13) 0.17971(3) 0.0354(3) Uani 1 d . . 1 . . .

loop_
_atom_site_aniso_label
_atom_site_aniso_U_11
_atom_site_aniso_U_22
_atom_site_aniso_U_33
_atom_site_aniso_U_23
_atom_site_aniso_U_13
_atom_site_aniso_U_12
Cl1 0.060(3) 0.185(7) 0.100(4) 0.007(4) -0.010(3) -0.020(3)
N1 0.042(6) 0.076(8) 0.028(5) -0.007(5) -0.003(4) -0.004(5)
C8 0.049(7) 0.045(6) 0.032(6) 0.000(5) 0.010(5) -0.001(5)
C6 0.065(8) 0.047(7) 0.033(6) -0.007(5) -0.002(6) 0.007(6)
C1 0.051(8) 0.076(10) 0.051(8) -0.010(7) -0.003(6) 0.004(7)
C7 0.069(9) 0.044(7) 0.043(7) -0.004(6) 0.003(6) 0.010(6)
C5 0.053(8) 0.069(9) 0.042(7) -0.003(6) -0.008(6) 0.009(7)
C3 0.088(12) 0.069(10) 0.038(7) 0.009(7) 0.010(8) -0.002(9)
C2 0.086(11) 0.079(10) 0.035(7) 0.012(7) -0.013(7) 0.009(9)
C4 0.056(9) 0.083(11) 0.059(9) -0.010(8) 0.021(7) 0.000(8)
Cd1 0.0206(5) 0.0197(4) 0.0299(5) 0.000 0.0019(3) 0.000
Br1 0.0246(5) 0.0265(5) 0.0503(7) -0.0006(4) 0.0026(5) 0.0120(4)
Br2 0.0343(6) 0.0434(6) 0.0284(5) 0.0017(4) -0.0006(4) 0.0004(5)

loop_
_atom_type_symbol
_atom_type_description
_atom_type_scat_dispersion_real
_atom_type_scat_dispersion_imag
_atom_type_scat_source
C C 0.0033 0.0016 'International Tables Vol C Tables 4.2.6.8 and 6.1.1.4'
H H 0.0000 0.0000 'International Tables Vol C Tables 4.2.6.8 and 6.1.1.4'
Br Br -0.2901 2.4595 'International Tables Vol C Tables 4.2.6.8 and 6.1.1.4'
Cd Cd -0.8075 1.2024 'International Tables Vol C Tables 4.2.6.8 and 6.1.1.4'
Cl Cl 0.1484 0.1585 'International Tables Vol C Tables 4.2.6.8 and 6.1.1.4'
N N 0.0061 0.0033 'International Tables Vol C Tables 4.2.6.8 and 6.1.1.4'

loop_
_geom_angle_atom_site_label_1
_geom_angle_atom_site_label_2
_geom_angle_atom_site_label_3
_geom_angle
_geom_angle_site_symmetry_1
_geom_angle_site_symmetry_3
_geom_angle_publ_flag
H1A N1 H1B 109.5 . . ?
H1A N1 H1C 109.5 . . ?
H1B N1 H1C 109.5 . . ?
C8 N1 H1A 109.5 . . ?
C8 N1 H1B 109.5 . . ?
C8 N1 H1C 109.5 . . ?
N1 C8 H8A 109.3 . . ?
N1 C8 H8B 109.3 . . ?
N1 C8 C7 111.8(10) . . ?
H8A C8 H8B 107.9 . . ?
C7 C8 H8A 109.3 . . ?
C7 C8 H8B 109.3 . . ?
C1 C6 C7 122.1(14) . . ?
C5 C6 C1 115.6(13) . . ?
C5 C6 C7 122.2(13) . . ?
C6 C1 Cl1 119.3(12) . . ?
C6 C1 C2 122.4(14) . . ?
C2 C1 Cl1 118.2(12) . . ?
C8 C7 H7A 109.6 . . ?
C8 C7 H7B 109.6 . . ?
C6 C7 C8 110.2(10) . . ?
C6 C7 H7A 109.6 . . ?
C6 C7 H7B 109.6 . . ?
H7A C7 H7B 108.1 . . ?
C6 C5 H5 118.7 . . ?
C4 C5 C6 122.6(13) . . ?
C4 C5 H5 118.7 . . ?
C2 C3 H3 119.3 . . ?
C4 C3 H3 119.3 . . ?
C4 C3 C2 121.3(14) . . ?
C1 C2 H2 120.9 . . ?
C3 C2 C1 118.1(14) . . ?
C3 C2 H2 120.9 . . ?
C5 C4 H4 120.1 . . ?
C3 C4 C5 119.9(15) . . ?
C3 C4 H4 120.1 . . ?
Br1 Cd1 Br1 177.68(5) . 6_566 ?
Br1 Cd1 Br1 93.02(6) 7_665 6_566 ?
Br1 Cd1 Br1 88.43(6) 4 . ?
Br1 Cd1 Br1 89.28(4) 4 6_566 ?
Br1 Cd1 Br1 177.68(5) 4 7_665 ?
Br1 Cd1 Br1 89.28(4) . 7_665 ?
Br2 Cd1 Br1 90.04(4) 4 . ?
Br2 Cd1 Br1 88.71(4) . 6_566 ?
Br2 Cd1 Br1 91.68(4) . . ?
Br2 Cd1 Br1 89.64(4) . 7_665 ?
Br2 Cd1 Br1 91.68(4) 4 4 ?
Br2 Cd1 Br1 89.64(4) 4 6_566 ?
Br2 Cd1 Br1 90.04(4) . 4 ?
Br2 Cd1 Br1 88.71(4) 4 7_665 ?
Br2 Cd1 Br2 177.60(6) . 4 ?
Cd1 Br1 Cd1 165.29(5) . 6_656 ?

loop_
_geom_bond_atom_site_label_1
_geom_bond_atom_site_label_2
_geom_bond_distance
_geom_bond_site_symmetry_2
_geom_bond_publ_flag
Cl1 C1 1.735(16) . ?
N1 H1A 0.8900 . ?
N1 H1B 0.8900 . ?
N1 H1C 0.8900 . ?
N1 C8 1.487(15) . ?
C8 H8A 0.9700 . ?
C8 H8B 0.9700 . ?
C8 C7 1.525(17) . ?
C6 C1 1.386(19) . ?
C6 C7 1.496(18) . ?
C6 C5 1.39(2) . ?
C1 C2 1.40(2) . ?
C7 H7A 0.9700 . ?
C7 H7B 0.9700 . ?
C5 H5 0.9300 . ?
C5 C4 1.37(2) . ?
C3 H3 0.9300 . ?
C3 C2 1.36(2) . ?
C3 C4 1.35(2) . ?
C2 H2 0.9300 . ?
C4 H4 0.9300 . ?
Cd1 Br1 2.8107(14) 4 ?
Cd1 Br1 2.8429(14) 7_665 ?
Cd1 Br1 2.8429(14) 6_566 ?
Cd1 Br1 2.8107(14) . ?
Cd1 Br2 2.6495(14) 4 ?
Cd1 Br2 2.6495(14) . ?
Br1 Cd1 2.8429(14) 6_656 ?

loop_
_geom_torsion_atom_site_label_1
_geom_torsion_atom_site_label_2
_geom_torsion_atom_site_label_3
_geom_torsion_atom_site_label_4
_geom_torsion
_geom_torsion_site_symmetry_1
_geom_torsion_site_symmetry_2
_geom_torsion_site_symmetry_3
_geom_torsion_site_symmetry_4
_geom_torsion_publ_flag
Cl1 C1 C2 C3 -176.7(13) . . . . ?
N1 C8 C7 C6 175.6(11) . . . . ?
C6 C1 C2 C3 -2(2) . . . . ?
C6 C5 C4 C3 -2(2) . . . . ?
C1 C6 C7 C8 -85.3(16) . . . . ?
C1 C6 C5 C4 -1(2) . . . . ?
C7 C6 C1 Cl1 -3.6(19) . . . . ?
C7 C6 C1 C2 -178.7(13) . . . . ?
C7 C6 C5 C4 -179.4(13) . . . . ?
C5 C6 C1 Cl1 177.6(11) . . . . ?
C5 C6 C1 C2 3(2) . . . . ?
C5 C6 C7 C8 93.5(15) . . . . ?
C2 C3 C4 C5 4(3) . . . . ?
C4 C3 C2 C1 -2(3) . . . . ?
Br1 Cd1 Br1 Cd1 -88.01(19) 7_665 . . 6_656 ?
Br1 Cd1 Br1 Cd1 101.08(16) 6_566 . . 6_656 ?
Br1 Cd1 Br1 Cd1 91.60(19) 4 . . 6_656 ?
Br2 Cd1 Br1 Cd1 -176.72(18) 4 . . 6_656 ?
Br2 Cd1 Br1 Cd1 1.61(19) . . . 6_656 ?
